data_4325947
loop_
_publ_author_name
'Eugenio Coronado'
'Carlos Gim\'enez-Saiz'
'Alejandro Recuenco'
'Ana Taraz\'on'
'Francisco M. Romero'
'Agust\'in Cam\'on'
'Fernando Luis'

_publ_section_title
;
 Single-Molecule Magnetic Behavior in a Neutral Terbium(III) Complex of a
 Picolinate-Based Nitronyl Nitroxide Free Radical
;
_journal_name_full 'Inorganic Chemistry'
_journal_page_first 7370
_journal_page_last 7372
_journal_paper_doi 10.1021/ic2010425
_journal_volume 50
_journal_year 2011
_chemical_formula_moiety 'C39 H45 N9 O12 Tb, 6(H2 O)'
_chemical_formula_sum 'C39 H57 N9 O18 Tb'
_chemical_formula_weight 1098.86
_chemical_name_systematic
;
 ?
;
_space_group_IT_number 15
_symmetry_cell_setting monoclinic
_symmetry_space_group_name_Hall '-C 2yc'
_symmetry_space_group_name_H-M 'C 1 2/c 1'
_atom_sites_solution_hydrogens geom
_atom_sites_solution_primary direct
_atom_sites_solution_secondary difmap
_audit_creation_method SHELXL-97
_cell_angle_alpha 90.00
_cell_angle_beta 116.895(2)
_cell_angle_gamma 90.00
_cell_formula_units_Z 8
_cell_length_a 31.4376(7)
_cell_length_b 20.7506(7)
_cell_length_c 17.3623(5)
_cell_measurement_reflns_used 8499
_cell_measurement_temperature 180(2)
_cell_measurement_theta_max 25.682
_cell_measurement_theta_min 0.998
_cell_volume 10101.2(5)
_computing_cell_refinement 'HKL Scalepack (Otwinowski & Minor 1997)'
_computing_data_collection 'Collect (Nonius BV, 1997-2000)'
_computing_data_reduction
;
HKL Denzo and Scalepack (Otwinowski & Minor 1997)
;
_computing_molecular_graphics 'Ortep-3 for Windows (Farrugia, 1997)'
_computing_publication_material 'WinGX publication routines (Farrugia, 1999)'
_computing_structure_refinement 'SHELXL-97 (Sheldrick, 1997)'
_computing_structure_solution 'SIR97 (Altomare et al., 1997)'
_diffrn_ambient_temperature 180(2)
_diffrn_detector_area_resol_mean 9
_diffrn_measured_fraction_theta_full 0.978
_diffrn_measured_fraction_theta_max 0.967
_diffrn_measurement_device_type KappaCCD
_diffrn_measurement_method CCD
_diffrn_radiation_monochromator 'horizonally mounted graphite crystal'
_diffrn_radiation_source 'fine-focus sealed tube'
_diffrn_radiation_type MoK\a
_diffrn_radiation_wavelength 0.71073
_diffrn_reflns_av_R_equivalents 0.0618
_diffrn_reflns_av_sigmaI/netI 0.0876
_diffrn_reflns_limit_h_max 38
_diffrn_reflns_limit_h_min -38
_diffrn_reflns_limit_k_max 23
_diffrn_reflns_limit_k_min -24
_diffrn_reflns_limit_l_max 20
_diffrn_reflns_limit_l_min -21
_diffrn_reflns_number 15934
_diffrn_reflns_theta_full 25.00
_diffrn_reflns_theta_max 25.61
_diffrn_reflns_theta_min 2.36
_exptl_absorpt_coefficient_mu 1.477
_exptl_absorpt_correction_type none
_exptl_crystal_colour 'dark blue'
_exptl_crystal_density_diffrn 1.445
_exptl_crystal_description prism
_exptl_crystal_F_000 4504
_exptl_crystal_size_max 0.15
_exptl_crystal_size_mid 0.10
_exptl_crystal_size_min 0.10
_refine_diff_density_max 1.338
_refine_diff_density_min -1.679
_refine_diff_density_rms 0.220
_refine_ls_extinction_method none
_refine_ls_goodness_of_fit_ref 1.023
_refine_ls_hydrogen_treatment noref
_refine_ls_matrix_type full
_refine_ls_number_parameters 624
_refine_ls_number_reflns 9214
_refine_ls_number_restraints 0
_refine_ls_restrained_S_all 1.023
_refine_ls_R_factor_all 0.1171
_refine_ls_R_factor_gt 0.0634
_refine_ls_shift/su_max 0.004
_refine_ls_shift/su_mean 0.000
_refine_ls_structure_factor_coef Fsqd
_refine_ls_weighting_details 'calc w=1/[\s^2^(Fo^2^)+(0.1736P)^2^+0.0000P] where P=(Fo^2^+2Fc^2^)/3'
_refine_ls_weighting_scheme calc
_refine_ls_wR_factor_gt 0.1770
_refine_ls_wR_factor_ref 0.2536
_reflns_number_gt 5946
_reflns_number_total 9214
_reflns_threshold_expression >2sigma(I)
_cod_data_source_file ic2010425_si_002.cif
_cod_data_source_block newlabel
_cod_original_sg_symbol_H-M 'C 2/c'
_cod_database_code 4325947

loop_
_symmetry_equiv_pos_as_xyz
'x, y, z'
'-x, y, -z+1/2'
'x+1/2, y+1/2, z'
'-x+1/2, y+1/2, -z+1/2'
'-x, -y, -z'
'x, -y, z-1/2'
'-x+1/2, -y+1/2, -z'
'x+1/2, -y+1/2, z-1/2'

loop_
_atom_site_label
_atom_site_type_symbol
_atom_site_fract_x
_atom_site_fract_y
_atom_site_fract_z
_atom_site_U_iso_or_equiv
_atom_site_adp_type
_atom_site_occupancy
_atom_site_symmetry_multiplicity
_atom_site_calc_flag
_atom_site_refinement_flags
_atom_site_disorder_assembly
_atom_site_disorder_group
Tb1 Tb 0.144106(15) 0.102871(19) 0.61744(3) 0.0380(2) Uani 1 1 d . . .
C1A C 0.0491(3) 0.0610(4) 0.6454(5) 0.0356(19) Uani 1 1 d . . .
C2A C 0.0109(3) 0.0319(5) 0.6472(6) 0.044(2) Uani 1 1 d . . .
H2A H -0.0073 0.0547 0.6696 0.052 Uiso 1 1 calc R . .
C3A C -0.0019(4) -0.0298(5) 0.6173(6) 0.044(2) Uani 1 1 d . . .
H3A H -0.0290 -0.0500 0.6177 0.053 Uiso 1 1 calc R . .
C4A C 0.0265(3) -0.0621(4) 0.5860(6) 0.044(2) Uani 1 1 d . . .
H4A H 0.0193 -0.1050 0.5652 0.052 Uiso 1 1 calc R . .
C5A C 0.0647(3) -0.0306(4) 0.5860(5) 0.0358(19) Uani 1 1 d . . .
C6A C 0.0948(3) -0.0628(4) 0.5550(6) 0.039(2) Uani 1 1 d . . .
C7A C 0.1406(4) -0.1451(5) 0.5341(8) 0.061(3) Uani 1 1 d . . .
C8A C 0.1455(4) -0.0828(5) 0.4899(7) 0.055(3) Uani 1 1 d . . .
C9A C 0.1269(5) -0.2055(6) 0.4778(9) 0.083(4) Uani 1 1 d . . .
H9A H 0.1302 -0.2434 0.5137 0.125 Uiso 1 1 calc R . .
H9B H 0.1479 -0.2101 0.4502 0.125 Uiso 1 1 calc R . .
H9C H 0.0937 -0.2019 0.4333 0.125 Uiso 1 1 calc R . .
C10A C 0.1857(5) -0.1593(6) 0.6216(8) 0.070(3) Uani 1 1 d . . .
H10A H 0.1802 -0.1981 0.6480 0.105 Uiso 1 1 calc R . .
H10B H 0.1918 -0.1226 0.6607 0.105 Uiso 1 1 calc R . .
H10C H 0.2134 -0.1659 0.6108 0.105 Uiso 1 1 calc R . .
C11A C 0.1183(6) -0.0826(7) 0.3901(8) 0.082(4) Uani 1 1 d . . .
H11A H 0.0854 -0.0970 0.3717 0.123 Uiso 1 1 calc R . .
H11B H 0.1341 -0.1118 0.3669 0.123 Uiso 1 1 calc R . .
H11C H 0.1180 -0.0388 0.3687 0.123 Uiso 1 1 calc R . .
C12A C 0.1968(4) -0.0585(7) 0.5201(9) 0.073(3) Uani 1 1 d . . .
H12A H 0.1965 -0.0205 0.4862 0.109 Uiso 1 1 calc R . .
H12B H 0.2160 -0.0926 0.5119 0.109 Uiso 1 1 calc R . .
H12C H 0.2107 -0.0470 0.5814 0.109 Uiso 1 1 calc R . .
C13A C 0.0652(4) 0.1278(4) 0.6836(6) 0.042(2) Uani 1 1 d . . .
N1A N 0.1200(3) -0.0357(4) 0.5191(5) 0.0432(18) Uani 1 1 d . . .
N2A N 0.1025(3) -0.1275(4) 0.5573(6) 0.053(2) Uani 1 1 d . . .
N3A N 0.0764(3) 0.0315(3) 0.6155(4) 0.0371(16) Uani 1 1 d . . .
O1A O 0.1215(2) 0.0251(3) 0.5044(4) 0.0441(15) Uani 1 1 d . . .
O2A O 0.0885(4) -0.1682(4) 0.5950(7) 0.088(3) Uani 1 1 d . . .
O3A O 0.1061(2) 0.1451(3) 0.6940(4) 0.0421(14) Uani 1 1 d . . .
O4A O 0.0387(3) 0.1575(4) 0.7050(7) 0.080(3) Uani 1 1 d . . .
C1B C 0.2329(3) 0.0655(4) 0.8141(6) 0.043(2) Uani 1 1 d . . .
C2B C 0.2743(4) 0.0657(4) 0.8917(6) 0.045(2) Uani 1 1 d . . .
H2B H 0.2922 0.0272 0.9131 0.054 Uiso 1 1 calc R . .
C3B C 0.2889(4) 0.1218(5) 0.9366(7) 0.053(3) Uani 1 1 d . . .
H3B H 0.3166 0.1231 0.9908 0.064 Uiso 1 1 calc R . .
C4B C 0.2623(4) 0.1774(5) 0.9017(6) 0.048(2) Uani 1 1 d . . .
H4B H 0.2721 0.2173 0.9313 0.058 Uiso 1 1 calc R . .
C5B C 0.2220(3) 0.1742(4) 0.8243(6) 0.043(2) Uani 1 1 d . . .
C6B C 0.1938(4) 0.2317(4) 0.7850(6) 0.044(2) Uani 1 1 d . . .
C7B C 0.1497(4) 0.3281(4) 0.7717(7) 0.049(2) Uani 1 1 d . . .
C8B C 0.1493(4) 0.3114(5) 0.6827(6) 0.051(2) Uani 1 1 d . . .
C9B C 0.1633(5) 0.3958(4) 0.8006(9) 0.063(3) Uani 1 1 d . . .
H9D H 0.1633 0.4022 0.8565 0.095 Uiso 1 1 calc R . .
H9E H 0.1402 0.4252 0.7580 0.095 Uiso 1 1 calc R . .
H9F H 0.1952 0.4045 0.8062 0.095 Uiso 1 1 calc R . .
C10B C 0.1043(4) 0.3084(5) 0.7770(8) 0.059(3) Uani 1 1 d . . .
H10D H 0.0968 0.2633 0.7593 0.089 Uiso 1 1 calc R . .
H10E H 0.0778 0.3359 0.7385 0.089 Uiso 1 1 calc R . .
H10F H 0.1090 0.3134 0.8364 0.089 Uiso 1 1 calc R . .
C11B C 0.1821(5) 0.3531(5) 0.6617(9) 0.071(3) Uani 1 1 d . . .
H11D H 0.2145 0.3510 0.7092 0.107 Uiso 1 1 calc R . .
H11E H 0.1707 0.3977 0.6536 0.107 Uiso 1 1 calc R . .
H11F H 0.1822 0.3375 0.6085 0.107 Uiso 1 1 calc R . .
C12B C 0.0996(4) 0.3064(6) 0.6063(8) 0.070(3) Uani 1 1 d . . .
H12D H 0.1024 0.2911 0.5553 0.105 Uiso 1 1 calc R . .
H12E H 0.0844 0.3489 0.5942 0.105 Uiso 1 1 calc R . .
H12F H 0.0803 0.2760 0.6202 0.105 Uiso 1 1 calc R . .
C13B C 0.2131(3) 0.0029(4) 0.7642(6) 0.041(2) Uani 1 1 d . . .
N1B N 0.1713(3) 0.2457(3) 0.7008(5) 0.0446(19) Uani 1 1 d . . .
N2B N 0.1866(3) 0.2820(4) 0.8285(5) 0.0484(19) Uani 1 1 d . . .
N3B N 0.2078(3) 0.1184(3) 0.7781(5) 0.0386(17) Uani 1 1 d . . .
O1B O 0.1716(2) 0.2104(3) 0.6399(4) 0.0439(15) Uani 1 1 d . . .
O2B O 0.2043(3) 0.2861(4) 0.9109(5) 0.065(2) Uani 1 1 d . . .
O3B O 0.1748(2) 0.0083(3) 0.6940(4) 0.0478(16) Uani 1 1 d . . .
O4B O 0.2354(3) -0.0471(3) 0.7933(5) 0.063(2) Uani 1 1 d . . .
C1C C 0.1023(4) 0.1556(4) 0.4094(6) 0.045(2) Uani 1 1 d . . .
C2C C 0.0922(5) 0.1516(6) 0.3243(7) 0.061(3) Uani 1 1 d . . .
H2C H 0.0606 0.1585 0.2805 0.073 Uiso 1 1 calc R . .
C3C C 0.1290(5) 0.1370(7) 0.3020(7) 0.068(3) Uani 1 1 d . . .
H3C H 0.1225 0.1299 0.2436 0.081 Uiso 1 1 calc R . .
C4C C 0.1746(5) 0.1335(6) 0.3675(8) 0.065(3) Uani 1 1 d . . .
H4C H 0.2006 0.1265 0.3547 0.078 Uiso 1 1 calc R . .
C5C C 0.1828(4) 0.1400(5) 0.4532(7) 0.052(2) Uani 1 1 d . . .
C6C C 0.2306(4) 0.1402(5) 0.5211(7) 0.053(3) Uani 1 1 d . . .
C7C C 0.3167(4) 0.1407(6) 0.5896(8) 0.063(3) Uani 1 1 d . . .
C8C C 0.2993(4) 0.1295(6) 0.6590(8) 0.061(3) Uani 1 1 d . . .
C9C C 0.3536(5) 0.1901(7) 0.6065(10) 0.082(4) Uani 1 1 d . . .
H9G H 0.3574 0.1971 0.5541 0.123 Uiso 1 1 calc R . .
H9H H 0.3839 0.1756 0.6533 0.123 Uiso 1 1 calc R . .
H9I H 0.3439 0.2306 0.6232 0.123 Uiso 1 1 calc R . .
C10C C 0.3296(6) 0.0779(7) 0.5619(10) 0.085(4) Uani 1 1 d . . .
H10G H 0.3331 0.0847 0.5092 0.127 Uiso 1 1 calc R . .
H10H H 0.3044 0.0462 0.5505 0.127 Uiso 1 1 calc R . .
H10I H 0.3598 0.0619 0.6078 0.127 Uiso 1 1 calc R . .
C11C C 0.3016(5) 0.1908(6) 0.7098(9) 0.071(3) Uani 1 1 d . . .
H11G H 0.2797 0.1868 0.7357 0.107 Uiso 1 1 calc R . .
H11H H 0.2923 0.2280 0.6708 0.107 Uiso 1 1 calc R . .
H11I H 0.3342 0.1970 0.7555 0.107 Uiso 1 1 calc R . .
C12C C 0.3216(5) 0.0730(7) 0.7169(8) 0.067(3) Uani 1 1 d . . .
H12G H 0.3143 0.0747 0.7660 0.101 Uiso 1 1 calc R . .
H12H H 0.3563 0.0744 0.7380 0.101 Uiso 1 1 calc R . .
H12I H 0.3090 0.0330 0.6846 0.101 Uiso 1 1 calc R . .
C13C C 0.0646(4) 0.1679(5) 0.4403(6) 0.047(2) Uani 1 1 d . . .
N1C N 0.2467(3) 0.1149(4) 0.6005(6) 0.050(2) Uani 1 1 d . . .
N2C N 0.2696(4) 0.1645(4) 0.5160(6) 0.060(2) Uani 1 1 d . . .
N3C N 0.1469(3) 0.1469(4) 0.4750(5) 0.0443(18) Uani 1 1 d . . .
O1C O 0.2214(3) 0.0849(3) 0.6284(5) 0.0540(18) Uani 1 1 d . . .
O2C O 0.2678(3) 0.1988(5) 0.4540(6) 0.084(3) Uani 1 1 d . . .
O3C O 0.0729(2) 0.1500(3) 0.5138(4) 0.0421(14) Uani 1 1 d . . .
O4C O 0.0276(3) 0.1969(4) 0.3868(5) 0.072(2) Uani 1 1 d . . .
O1W O 0.0000 0.2546(6) 0.7500 0.093(4) Uani 1 2 d S . .
O2W O 0.0000 0.2810(7) 0.2500 0.101(5) Uani 1 2 d S . .
O3W O 0.0974(5) 0.4328(9) 0.9303(10) 0.147(5) Uani 1 1 d . . .
O4W O 0.0252(5) 0.3348(7) 0.8949(10) 0.142(5) Uani 1 1 d . . .
O5W O 0.0228(8) -0.2685(12) 0.5369(15) 0.136(7) Uiso 0.65 1 d P A 1
O6W O 0.067(4) -0.349(6) 0.605(8) 0.11(3) Uiso 0.10 1 d P B 2
O7W O 0.4415(10) 0.0033(13) 0.7269(18) 0.127(8) Uiso 0.50 1 d P . .
O8W O 0.4647(8) -0.0588(11) 0.8799(14) 0.102(6) Uiso 0.50 1 d P . .
O9W O 0.4441(12) 0.1382(16) 0.801(2) 0.122(10) Uiso 0.40 1 d P C 1
O10W O 0.0000 0.405(4) 0.2500 0.12(3) Uiso 0.20 2 d SP D 2
O11W O 0.0089(16) -0.230(2) 0.492(3) 0.113(12) Uiso 0.30 1 d P . .
O12W O -0.077(3) 0.539(4) 0.491(5) 0.15(3) Uiso 0.20 1 d P . .
O13W O 0.3950(15) -0.001(2) 0.938(3) 0.093(12) Uiso 0.25 1 d P . .

loop_
_atom_site_aniso_label
_atom_site_aniso_U_11
_atom_site_aniso_U_22
_atom_site_aniso_U_33
_atom_site_aniso_U_23
_atom_site_aniso_U_13
_atom_site_aniso_U_12
Tb1 0.0395(3) 0.0348(3) 0.0418(3) 0.00085(17) 0.0202(2) -0.00385(19)
C1A 0.038(5) 0.040(5) 0.033(4) 0.006(3) 0.019(4) 0.004(4)
C2A 0.040(5) 0.047(5) 0.047(5) -0.006(4) 0.023(4) -0.006(4)
C3A 0.050(6) 0.051(5) 0.039(5) -0.008(4) 0.026(4) -0.013(4)
C4A 0.046(5) 0.035(5) 0.048(5) -0.003(4) 0.019(4) -0.002(4)
C5A 0.037(5) 0.031(4) 0.036(4) -0.002(3) 0.013(4) -0.002(4)
C6A 0.036(5) 0.040(5) 0.041(5) -0.013(4) 0.017(4) -0.008(4)
C7A 0.061(7) 0.044(6) 0.077(8) -0.017(5) 0.031(6) 0.003(5)
C8A 0.073(8) 0.060(6) 0.040(5) -0.007(5) 0.032(5) 0.012(6)
C9A 0.083(9) 0.065(8) 0.104(10) -0.042(7) 0.044(8) 0.009(7)
C10A 0.075(9) 0.047(6) 0.084(9) -0.002(6) 0.032(7) 0.000(6)
C11A 0.118(12) 0.081(8) 0.062(8) -0.010(6) 0.054(8) 0.029(8)
C12A 0.052(7) 0.078(8) 0.093(9) 0.001(7) 0.038(7) 0.001(6)
C13A 0.051(6) 0.035(4) 0.047(5) 0.005(4) 0.028(5) 0.007(4)
N1A 0.042(4) 0.045(4) 0.044(4) -0.006(3) 0.021(4) -0.001(4)
N2A 0.057(5) 0.037(4) 0.071(6) -0.005(4) 0.034(5) -0.007(4)
N3A 0.036(4) 0.038(4) 0.036(4) -0.001(3) 0.015(3) -0.003(3)
O1A 0.054(4) 0.042(4) 0.043(4) 0.003(3) 0.029(3) 0.000(3)
O2A 0.090(7) 0.065(5) 0.106(7) -0.012(5) 0.042(6) -0.001(5)
O3A 0.043(4) 0.039(3) 0.042(3) -0.001(3) 0.017(3) -0.002(3)
O4A 0.074(6) 0.058(5) 0.121(8) -0.041(5) 0.056(6) -0.006(4)
C1B 0.040(5) 0.037(5) 0.050(5) 0.003(4) 0.018(4) 0.001(4)
C2B 0.056(6) 0.039(5) 0.039(5) 0.003(4) 0.021(4) 0.004(4)
C3B 0.050(6) 0.050(6) 0.052(6) -0.003(5) 0.016(5) -0.007(5)
C4B 0.052(6) 0.040(5) 0.048(5) -0.004(4) 0.020(5) -0.004(4)
C5B 0.046(5) 0.043(5) 0.039(5) 0.000(4) 0.018(4) -0.005(4)
C6B 0.045(5) 0.037(5) 0.039(5) 0.004(4) 0.008(4) -0.003(4)
C7B 0.051(6) 0.031(5) 0.063(6) 0.005(4) 0.025(5) -0.002(4)
C8B 0.055(6) 0.041(5) 0.047(5) 0.013(4) 0.014(5) 0.001(5)
C9B 0.078(8) 0.030(5) 0.078(8) -0.004(5) 0.032(7) 0.005(5)
C10B 0.051(6) 0.045(6) 0.088(8) 0.003(5) 0.038(6) 0.001(5)
C11B 0.082(9) 0.044(6) 0.094(9) 0.024(6) 0.045(7) 0.001(6)
C12B 0.044(6) 0.056(6) 0.080(8) 0.009(6) 0.002(6) 0.003(5)
C13B 0.043(6) 0.045(5) 0.047(5) -0.001(4) 0.031(5) -0.002(4)
N1B 0.045(5) 0.029(4) 0.056(5) -0.002(3) 0.020(4) -0.009(3)
N2B 0.054(5) 0.035(4) 0.051(5) -0.002(3) 0.020(4) 0.002(4)
N3B 0.041(4) 0.032(4) 0.039(4) 0.008(3) 0.015(3) -0.006(3)
O1B 0.049(4) 0.036(3) 0.046(4) 0.005(3) 0.021(3) -0.005(3)
O2B 0.077(6) 0.061(5) 0.046(4) -0.003(3) 0.019(4) 0.010(4)
O3B 0.050(4) 0.036(3) 0.051(4) 0.001(3) 0.017(3) 0.000(3)
O4B 0.055(5) 0.039(4) 0.083(5) 0.000(3) 0.021(4) 0.008(3)
C1C 0.054(6) 0.038(5) 0.046(5) 0.002(4) 0.026(5) -0.006(4)
C2C 0.073(8) 0.070(7) 0.041(6) 0.001(5) 0.025(5) -0.015(6)
C3C 0.084(9) 0.089(9) 0.034(5) -0.012(5) 0.030(6) -0.005(7)
C4C 0.081(9) 0.077(8) 0.062(7) -0.012(6) 0.055(7) -0.010(7)
C5C 0.061(7) 0.050(6) 0.051(6) -0.003(4) 0.030(5) 0.006(5)
C6C 0.070(7) 0.052(6) 0.049(6) 0.010(5) 0.037(5) 0.007(5)
C7C 0.061(7) 0.071(7) 0.064(7) 0.013(6) 0.036(6) 0.006(6)
C8C 0.048(6) 0.055(6) 0.087(8) 0.007(6) 0.037(6) -0.003(5)
C9C 0.085(10) 0.079(9) 0.104(11) 0.001(8) 0.062(9) -0.017(8)
C10C 0.091(11) 0.076(9) 0.108(11) -0.010(8) 0.062(9) 0.003(8)
C11C 0.061(7) 0.072(8) 0.087(9) -0.003(7) 0.039(7) -0.008(6)
C12C 0.066(8) 0.083(9) 0.059(7) 0.009(6) 0.033(6) 0.002(7)
C13C 0.044(6) 0.043(5) 0.050(6) -0.004(4) 0.018(5) -0.006(4)
N1C 0.048(5) 0.047(5) 0.063(6) 0.006(4) 0.032(4) 0.001(4)
N2C 0.070(6) 0.056(5) 0.069(6) 0.020(4) 0.046(5) -0.002(5)
N3C 0.051(5) 0.048(4) 0.042(4) 0.006(3) 0.028(4) 0.002(4)
O1C 0.054(4) 0.052(4) 0.065(5) 0.005(3) 0.035(4) -0.003(3)
O2C 0.086(7) 0.101(7) 0.084(6) 0.015(5) 0.056(5) 0.001(5)
O3C 0.042(4) 0.045(3) 0.041(4) 0.001(3) 0.020(3) -0.001(3)
O4C 0.052(5) 0.090(6) 0.067(5) 0.034(5) 0.020(4) 0.014(4)
O1W 0.103(11) 0.048(7) 0.155(13) 0.000 0.083(10) 0.000
O2W 0.132(14) 0.076(9) 0.081(9) 0.000 0.037(9) 0.000
O3W 0.086(9) 0.188(15) 0.157(13) -0.029(11) 0.044(9) 0.004(9)
O4W 0.128(12) 0.137(11) 0.148(12) -0.013(9) 0.053(9) 0.004(9)

loop_
_atom_type_symbol
_atom_type_description
_atom_type_scat_dispersion_real
_atom_type_scat_dispersion_imag
_atom_type_scat_source
Tb Tb -0.1723 4.1537 'International Tables Vol C Tables 4.2.6.8 and 6.1.1.4'
C C 0.0033 0.0016 'International Tables Vol C Tables 4.2.6.8 and 6.1.1.4'
H H 0.0000 0.0000 'International Tables Vol C Tables 4.2.6.8 and 6.1.1.4'
N N 0.0061 0.0033 'International Tables Vol C Tables 4.2.6.8 and 6.1.1.4'
O O 0.0106 0.0060 'International Tables Vol C Tables 4.2.6.8 and 6.1.1.4'

loop_
_geom_angle_atom_site_label_1
_geom_angle_atom_site_label_2
_geom_angle_atom_site_label_3
_geom_angle
O3A Tb1 O3B 100.3(2)
O3A Tb1 O3C 74.0(2)
O3B Tb1 O3C 142.4(2)
O3A Tb1 O1B 78.1(2)
O3B Tb1 O1B 132.7(2)
O3C Tb1 O1B 83.3(2)
O3A Tb1 O1A 133.4(2)
O3B Tb1 O1A 78.0(2)
O3C Tb1 O1A 80.0(2)
O1B Tb1 O1A 136.5(2)
O3A Tb1 O1C 141.7(2)
O3B Tb1 O1C 71.2(2)
O3C Tb1 O1C 135.1(2)
O1B Tb1 O1C 81.4(2)
O1A Tb1 O1C 82.7(2)
O3A Tb1 N3A 65.8(2)
O3B Tb1 N3A 69.4(2)
O3C Tb1 N3A 74.7(2)
O1B Tb1 N3A 141.5(2)
O1A Tb1 N3A 70.4(2)
O1C Tb1 N3A 135.9(2)
O3A Tb1 N3B 71.8(2)
O3B Tb1 N3B 64.8(2)
O3C Tb1 N3B 140.1(2)
O1B Tb1 N3B 70.2(2)
O1A Tb1 N3B 139.4(2)
O1C Tb1 N3B 70.9(3)
N3A Tb1 N3B 108.3(2)
O3A Tb1 N3C 129.8(2)
O3B Tb1 N3C 129.8(2)
O3C Tb1 N3C 64.5(2)
O1B Tb1 N3C 70.6(2)
O1A Tb1 N3C 65.9(2)
O1C Tb1 N3C 70.6(2)
N3A Tb1 N3C 123.7(2)
N3B Tb1 N3C 127.9(2)
N3A C1A C2A 122.3(8)
N3A C1A C13A 116.4(8)
C2A C1A C13A 121.2(8)
C1A C2A C3A 121.2(9)
C1A C2A H2A 119.4
C3A C2A H2A 119.4
C2A C3A C4A 117.4(9)
C2A C3A H3A 121.3
C4A C3A H3A 121.3
C5A C4A C3A 118.9(8)
C5A C4A H4A 120.5
C3A C4A H4A 120.5
C4A C5A N3A 122.3(8)
C4A C5A C6A 120.1(8)
N3A C5A C6A 117.6(8)
N1A C6A N2A 107.1(8)
N1A C6A C5A 127.3(8)
N2A C6A C5A 125.6(8)
N2A C7A C9A 110.4(10)
N2A C7A C8A 101.7(8)
C9A C7A C8A 115.6(11)
N2A C7A C10A 105.8(10)
C9A C7A C10A 109.7(10)
C8A C7A C10A 112.8(9)
N1A C8A C7A 101.0(8)
N1A C8A C11A 105.6(9)
C7A C8A C11A 115.4(10)
N1A C8A C12A 108.2(9)
C7A C8A C12A 115.4(10)
C11A C8A C12A 110.2(10)
C7A C9A H9A 109.5
C7A C9A H9B 109.5
H9A C9A H9B 109.5
C7A C9A H9C 109.5
H9A C9A H9C 109.5
H9B C9A H9C 109.5
C7A C10A H10A 109.5
C7A C10A H10B 109.5
H10A C10A H10B 109.5
C7A C10A H10C 109.5
H10A C10A H10C 109.5
H10B C10A H10C 109.5
C8A C11A H11A 109.5
C8A C11A H11B 109.5
H11A C11A H11B 109.5
C8A C11A H11C 109.5
H11A C11A H11C 109.5
H11B C11A H11C 109.5
C8A C12A H12A 109.5
C8A C12A H12B 109.5
H12A C12A H12B 109.5
C8A C12A H12C 109.5
H12A C12A H12C 109.5
H12B C12A H12C 109.5
O4A C13A O3A 126.9(9)
O4A C13A C1A 117.2(9)
O3A C13A C1A 115.8(8)
O1A N1A C6A 125.9(8)
O1A N1A C8A 120.0(8)
C6A N1A C8A 114.0(8)
O2A N2A C6A 125.1(9)
O2A N2A C7A 119.5(9)
C6A N2A C7A 113.1(8)
C1A N3A C5A 117.8(8)
C1A N3A Tb1 113.7(5)
C5A N3A Tb1 128.5(6)
N1A O1A Tb1 121.4(5)
C13A O3A Tb1 124.3(6)
N3B C1B C2B 123.5(8)
N3B C1B C13B 115.6(8)
C2B C1B C13B 121.0(8)
C3B C2B C1B 118.9(9)
C3B C2B H2B 120.5
C1B C2B H2B 120.5
C2B C3B C4B 118.6(9)
C2B C3B H3B 120.7
C4B C3B H3B 120.7
C5B C4B C3B 119.7(9)
C5B C4B H4B 120.1
C3B C4B H4B 120.1
N3B C5B C4B 121.9(9)
N3B C5B C6B 116.9(8)
C4B C5B C6B 121.1(9)
N1B C6B N2B 107.5(8)
N1B C6B C5B 126.7(9)
N2B C6B C5B 125.8(8)
N2B C7B C9B 111.5(9)
N2B C7B C10B 105.1(8)
C9B C7B C10B 111.5(10)
N2B C7B C8B 99.5(8)
C9B C7B C8B 114.3(9)
C10B C7B C8B 114.0(9)
C11B C8B N1B 105.7(9)
C11B C8B C12B 111.6(9)
N1B C8B C12B 108.3(8)
C11B C8B C7B 114.1(9)
N1B C8B C7B 101.4(7)
C12B C8B C7B 114.7(10)
C7B C9B H9D 109.5
C7B C9B H9E 109.5
H9D C9B H9E 109.5
C7B C9B H9F 109.5
H9D C9B H9F 109.5
H9E C9B H9F 109.5
C7B C10B H10D 109.5
C7B C10B H10E 109.5
H10D C10B H10E 109.5
C7B C10B H10F 109.5
H10D C10B H10F 109.5
H10E C10B H10F 109.5
C8B C11B H11D 109.5
C8B C11B H11E 109.5
H11D C11B H11E 109.5
C8B C11B H11F 109.5
H11D C11B H11F 109.5
H11E C11B H11F 109.5
C8B C12B H12D 109.5
C8B C12B H12E 109.5
H12D C12B H12E 109.5
C8B C12B H12F 109.5
H12D C12B H12F 109.5
H12E C12B H12F 109.5
O4B C13B O3B 125.9(9)
O4B C13B C1B 118.4(9)
O3B C13B C1B 115.7(8)
O1B N1B C6B 125.3(8)
O1B N1B C8B 121.3(8)
C6B N1B C8B 113.1(8)
O2B N2B C6B 124.8(8)
O2B N2B C7B 120.8(8)
C6B N2B C7B 113.7(8)
C1B N3B C5B 117.2(8)
C1B N3B Tb1 113.9(6)
C5B N3B Tb1 128.4(6)
N1B O1B Tb1 122.3(5)
C13B O3B Tb1 126.2(6)
N3C C1C C2C 123.0(10)
N3C C1C C13C 113.4(8)
C2C C1C C13C 123.5(10)
C1C C2C C3C 119.5(11)
C1C C2C H2C 120.3
C3C C2C H2C 120.3
C4C C3C C2C 117.6(10)
C4C C3C H3C 121.2
C2C C3C H3C 121.2
C3C C4C C5C 120.0(11)
C3C C4C H4C 120.0
C5C C4C H4C 120.0
N3C C5C C4C 122.2(10)
N3C C5C C6C 117.9(9)
C4C C5C C6C 120.0(10)
N1C C6C N2C 106.2(10)
N1C C6C C5C 127.9(10)
N2C C6C C5C 125.9(10)
C9C C7C C10C 111.4(11)
C9C C7C N2C 108.5(10)
C10C C7C N2C 108.0(11)
C9C C7C C8C 118.2(11)
C10C C7C C8C 111.1(10)
N2C C7C C8C 98.6(9)
C12C C8C C7C 114.6(10)
C12C C8C C11C 112.2(11)
C7C C8C C11C 112.5(10)
C12C C8C N1C 109.2(9)
C7C C8C N1C 99.8(9)
C11C C8C N1C 107.5(9)
C7C C9C H9G 109.5
C7C C9C H9H 109.5
H9G C9C H9H 109.5
C7C C9C H9I 109.5
H9G C9C H9I 109.5
H9H C9C H9I 109.5
C7C C10C H10G 109.5
C7C C10C H10H 109.5
H10G C10C H10H 109.5
C7C C10C H10I 109.5
H10G C10C H10I 109.5
H10H C10C H10I 109.5
C8C C11C H11G 109.5
C8C C11C H11H 109.5
H11G C11C H11H 109.5
C8C C11C H11I 109.5
H11G C11C H11I 109.5
H11H C11C H11I 109.5
C8C C12C H12G 109.5
C8C C12C H12H 109.5
H12G C12C H12H 109.5
C8C C12C H12I 109.5
H12G C12C H12I 109.5
H12H C12C H12I 109.5
O3C C13C O4C 126.5(10)
O3C C13C C1C 118.5(9)
O4C C13C C1C 115.0(9)
O1C N1C C6C 125.2(9)
O1C N1C C8C 121.4(9)
C6C N1C C8C 113.4(9)
O2C N2C C6C 124.4(10)
O2C N2C C7C 122.8(9)
C6C N2C C7C 112.5(8)
C5C N3C C1C 117.1(9)
C5C N3C Tb1 127.2(7)
C1C N3C Tb1 111.6(6)
N1C O1C Tb1 133.4(6)
C13C O3C Tb1 126.6(6)

loop_
_geom_bond_atom_site_label_1
_geom_bond_atom_site_label_2
_geom_bond_distance
_geom_bond_site_symmetry_2
Tb1 O3A 2.323(6) .
Tb1 O3B 2.321(6) .
Tb1 O3C 2.359(6) .
Tb1 O1B 2.362(6) .
Tb1 O1A 2.387(6) .
Tb1 O1C 2.381(7) .
Tb1 N3A 2.581(7) .
Tb1 N3B 2.615(7) .
Tb1 N3C 2.675(7) .
C1A N3A 1.335(11) .
C1A C2A 1.359(13) .
C1A C13A 1.519(13) .
C2A C3A 1.373(13) .
C2A H2A 0.9500 .
C3A C4A 1.408(13) .
C3A H3A 0.9500 .
C4A C5A 1.368(13) .
C4A H4A 0.9500 .
C5A N3A 1.373(11) .
C5A C6A 1.447(12) .
C6A N1A 1.334(12) .
C6A N2A 1.362(13) .
C7A N2A 1.473(14) .
C7A C9A 1.527(14) .
C7A C8A 1.547(16) .
C7A C10A 1.567(17) .
C8A N1A 1.490(12) .
C8A C11A 1.546(16) .
C8A C12A 1.539(17) .
C9A H9A 0.9800 .
C9A H9B 0.9800 .
C9A H9C 0.9800 .
C10A H10A 0.9800 .
C10A H10B 0.9800 .
C10A H10C 0.9800 .
C11A H11A 0.9800 .
C11A H11B 0.9800 .
C11A H11C 0.9800 .
C12A H12A 0.9800 .
C12A H12B 0.9800 .
C12A H12C 0.9800 .
C13A O4A 1.221(12) .
C13A O3A 1.269(11) .
N1A O1A 1.293(10) .
N2A O2A 1.262(13) .
C1B N3B 1.330(12) .
C1B C2B 1.387(13) .
C1B C13B 1.529(13) .
C2B C3B 1.361(14) .
C2B H2B 0.9500 .
C3B C4B 1.391(15) .
C3B H3B 0.9500 .
C4B C5B 1.370(13) .
C4B H4B 0.9500 .
C5B N3B 1.364(12) .
C5B C6B 1.458(13) .
C6B N1B 1.338(12) .
C6B N2B 1.365(12) .
C7B N2B 1.483(13) .
C7B C9B 1.488(13) .
C7B C10B 1.527(15) .
C7B C8B 1.578(15) .
C8B C11B 1.510(15) .
C8B N1B 1.496(12) .
C8B C12B 1.529(14) .
C9B H9D 0.9800 .
C9B H9E 0.9800 .
C9B H9F 0.9800 .
C10B H10D 0.9800 .
C10B H10E 0.9800 .
C10B H10F 0.9800 .
C11B H11D 0.9800 .
C11B H11E 0.9800 .
C11B H11F 0.9800 .
C12B H12D 0.9800 .
C12B H12E 0.9800 .
C12B H12F 0.9800 .
C13B O4B 1.226(12) .
C13B O3B 1.273(11) .
N1B O1B 1.288(10) .
N2B O2B 1.282(10) .
C1C N3C 1.361(13) .
C1C C2C 1.365(14) .
C1C C13C 1.528(14) .
C2C C3C 1.410(17) .
C2C H2C 0.9500 .
C3C C4C 1.370(18) .
C3C H3C 0.9500 .
C4C C5C 1.396(14) .
C4C H4C 0.9500 .
C5C N3C 1.351(13) .
C5C C6C 1.429(16) .
C6C N1C 1.341(13) .
C6C N2C 1.366(14) .
C7C C9C 1.474(17) .
C7C C10C 1.508(17) .
C7C N2C 1.537(15) .
C7C C8C 1.549(16) .
C8C C12C 1.496(17) .
C8C C11C 1.533(17) .
C8C N1C 1.531(14) .
C9C H9G 0.9800 .
C9C H9H 0.9800 .
C9C H9I 0.9800 .
C10C H10G 0.9800 .
C10C H10H 0.9800 .
C10C H10I 0.9800 .
C11C H11G 0.9800 .
C11C H11H 0.9800 .
C11C H11I 0.9800 .
C12C H12G 0.9800 .
C12C H12H 0.9800 .
C12C H12I 0.9800 .
C13C O3C 1.237(12) .
C13C O4C 1.265(12) .
N1C O1C 1.265(11) .
N2C O2C 1.270(12) .
O5W O11W 1.05(4) .
O12W O13W 1.24(8) 8_455
O13W O12W 1.24(8) 8_556
